data_7230327
loop_
_publ_author_name
'Sugiyama, Haruki'
'Uekusa, Hidehiro'

_publ_section_title
;
 Relationship between crystal structures and photochromic properties of
 N-salicylideneaminopyridine derivatives
;
_journal_issue 15
_journal_name_full CrystEngComm
_journal_page_first 2144
_journal_paper_doi 10.1039/C8CE00003D
_journal_volume 20
_journal_year 2018
_chemical_compound_source photochromic
_chemical_formula_moiety 'C12 H9 Cl N2 O, C7 H5 Cl O2'
_chemical_formula_sum 'C19 H14 Cl2 N2 O3'
_chemical_formula_weight 389.22
_chemical_name_common 5Cl3SAP-4ClBA
_chemical_name_systematic '4-chloro-2-[(E)-3-pyridyliminomethyl]phenol, 4-chlorobenzoic acid'
_space_group_crystal_system monoclinic
_space_group_IT_number 15
_space_group_name_Hall '-C 2yc'
_space_group_name_H-M_alt 'C 1 2/c 1'
_symmetry_space_group_name_Hall '-C 2yc'
_symmetry_space_group_name_H-M 'C 1 2/c 1'
_atom_sites_solution_hydrogens geom
_audit_creation_method SHELXL-2016/6
_audit_update_record
;
2017-12-30 deposited with the CCDC.
2018-03-20 downloaded from the CCDC.
;
_cell_angle_alpha 90
_cell_angle_beta 109.440(4)
_cell_angle_gamma 90
_cell_formula_units_Z 8
_cell_length_a 32.818(8)
_cell_length_b 6.2380(15)
_cell_length_c 18.465(5)
_cell_measurement_reflns_used 16488
_cell_measurement_temperature 296(2)
_cell_measurement_theta_max 27.367
_cell_measurement_theta_min 3.043
_cell_volume 3564.6(16)
_computing_cell_refinement RAPID-AUTO
_computing_data_collection RAPID-AUTO
_computing_data_reduction RAPID-AUTO
_computing_structure_refinement 'SHELXL-2016/6 (Sheldrick, 2016)'
_computing_structure_solution 'SHELXS-97(Sheldrick, 1990)'
_diffrn_ambient_temperature 296(2)
_diffrn_detector_area_resol_mean 10.0
_diffrn_measured_fraction_theta_full 0.998
_diffrn_measured_fraction_theta_max 0.997
_diffrn_measurement_device_type 'RIGAKU R-AXIS RAPID'
_diffrn_measurement_method \w-scan
_diffrn_radiation_type MoK\a
_diffrn_radiation_wavelength 0.71075
_diffrn_reflns_av_R_equivalents 0.0458
_diffrn_reflns_av_unetI/netI 0.0383
_diffrn_reflns_Laue_measured_fraction_full 0.998
_diffrn_reflns_Laue_measured_fraction_max 0.997
_diffrn_reflns_limit_h_max 42
_diffrn_reflns_limit_h_min -42
_diffrn_reflns_limit_k_max 6
_diffrn_reflns_limit_k_min -8
_diffrn_reflns_limit_l_max 23
_diffrn_reflns_limit_l_min -23
_diffrn_reflns_number 16488
_diffrn_reflns_point_group_measured_fraction_full 0.998
_diffrn_reflns_point_group_measured_fraction_max 0.997
_diffrn_reflns_theta_full 25.242
_diffrn_reflns_theta_max 27.367
_diffrn_reflns_theta_min 3.043
_diffrn_source 'rotating anode x-ray'
_exptl_absorpt_coefficient_mu 0.386
_exptl_absorpt_correction_T_max 0.981
_exptl_absorpt_correction_T_min 0.603
_exptl_absorpt_correction_type multi-scan
_exptl_absorpt_process_details abscore,T.Higashi,RIGAKU
_exptl_crystal_colour yellow
_exptl_crystal_density_diffrn 1.450
_exptl_crystal_description block
_exptl_crystal_F_000 1600
_exptl_crystal_recrystallization_method 'Re-crystallisation from solvent: THF'
_exptl_crystal_size_max 0.090
_exptl_crystal_size_mid 0.060
_exptl_crystal_size_min 0.050
_refine_diff_density_max 0.273
_refine_diff_density_min -0.244
_refine_diff_density_rms 0.053
_refine_ls_extinction_method none
_refine_ls_goodness_of_fit_ref 1.055
_refine_ls_hydrogen_treatment constr
_refine_ls_matrix_type full
_refine_ls_number_parameters 237
_refine_ls_number_reflns 4021
_refine_ls_number_restraints 0
_refine_ls_restrained_S_all 1.055
_refine_ls_R_factor_all 0.0810
_refine_ls_R_factor_gt 0.0456
_refine_ls_shift/su_max 0.001
_refine_ls_shift/su_mean 0.000
_refine_ls_structure_factor_coef Fsqd
_refine_ls_weighting_details 'w=1/[\s^2^(Fo^2^)+(0.0724P)^2^+1.0038P] where P=(Fo^2^+2Fc^2^)/3'
_refine_ls_weighting_scheme calc
_refine_ls_wR_factor_gt 0.1141
_refine_ls_wR_factor_ref 0.1481
_reflns_Friedel_coverage 0.000
_reflns_number_gt 2451
_reflns_number_total 4021
_reflns_threshold_expression 'I > 2\s(I)'
_cod_data_source_file c8ce00003d2.cif
_cod_data_source_block shelx_CCDC12
_cod_depositor_comments 'Adding full bibliography for 7230315--7230335.cif.'
_cod_original_cell_volume 3564.7(15)
_cod_database_code 7230327
_shelx_shelxl_version_number 2016/6
_shelx_space_group_comment
; 
The symmetry employed for this shelxl refinement is uniquely defined 
by the following loop, which should always be used as a source of 
symmetry information in preference to the above space-group names. 
They are only intended as comments. 
;
_shelx_estimated_absorpt_t_min 0.966
_shelx_estimated_absorpt_t_max 0.981

loop_
_space_group_symop_operation_xyz
'x, y, z'
'-x, y, -z+1/2'
'x+1/2, y+1/2, z'
'-x+1/2, y+1/2, -z+1/2'
'-x, -y, -z'
'x, -y, z-1/2'
'-x+1/2, -y+1/2, -z'
'x+1/2, -y+1/2, z-1/2'

loop_
_atom_site_label
_atom_site_type_symbol
_atom_site_fract_x
_atom_site_fract_y
_atom_site_fract_z
_atom_site_U_iso_or_equiv
_atom_site_adp_type
_atom_site_occupancy
_atom_site_site_symmetry_order
_atom_site_calc_flag
_atom_site_refinement_flags_posn
_atom_site_refinement_flags_adp
Cl1 Cl 0.69854(2) -0.09536(15) 1.00004(5) 0.0950(3) Uani 1 1 d . .
Cl2 Cl 0.24737(2) 0.99928(15) 0.15076(5) 0.0905(3) Uani 1 1 d . .
O1 O 0.56958(6) 0.5250(3) 0.82028(10) 0.0657(5) Uani 1 1 d . .
H1A H 0.555278 0.475404 0.778403 0.099 Uiso 1 1 calc R U
O2 O 0.41078(5) 0.5430(3) 0.42318(9) 0.0629(4) Uani 1 1 d . .
H2A H 0.428514 0.456947 0.449252 0.094 Uiso 1 1 calc R U
O3 O 0.39761(7) 0.2790(3) 0.33813(11) 0.0857(6) Uani 1 1 d . .
N1 N 0.54191(5) 0.2308(3) 0.71517(10) 0.0470(4) Uani 1 1 d . .
N2 N 0.46308(6) 0.2629(3) 0.52192(11) 0.0544(5) Uani 1 1 d . .
C1 C 0.60092(6) 0.1709(4) 0.83077(12) 0.0473(5) Uani 1 1 d . .
C2 C 0.59877(7) 0.3774(4) 0.85994(13) 0.0527(5) Uani 1 1 d . .
C3 C 0.62731(8) 0.4334(5) 0.93192(15) 0.0662(7) Uani 1 1 d . .
H3 H 0.625921 0.569500 0.951501 0.079 Uiso 1 1 calc R U
C4 C 0.65736(8) 0.2900(5) 0.97408(15) 0.0709(7) Uani 1 1 d . .
H4 H 0.676307 0.329128 1.022082 0.085 Uiso 1 1 calc R U
C5 C 0.65972(7) 0.0857(5) 0.94548(15) 0.0642(6) Uani 1 1 d . .
C6 C 0.63185(7) 0.0267(4) 0.87462(14) 0.0557(5) Uani 1 1 d . .
H6 H 0.633606 -0.109965 0.855772 0.067 Uiso 1 1 calc R U
C7 C 0.57103(6) 0.1034(3) 0.75681(12) 0.0472(5) Uani 1 1 d . .
H7 H 0.573046 -0.034764 0.739349 0.057 Uiso 1 1 calc R U
C8 C 0.51104(6) 0.1580(3) 0.64594(12) 0.0446(5) Uani 1 1 d . .
C9 C 0.49370(6) 0.3081(4) 0.58851(13) 0.0500(5) Uani 1 1 d . .
H9 H 0.504000 0.447969 0.596896 0.060 Uiso 1 1 calc R U
C10 C 0.44837(7) 0.0606(4) 0.51022(14) 0.0573(6) Uani 1 1 d . .
H10 H 0.427544 0.025837 0.463541 0.069 Uiso 1 1 calc R U
C11 C 0.46304(7) -0.0975(4) 0.56489(14) 0.0566(6) Uani 1 1 d . .
H11 H 0.451692 -0.235350 0.555536 0.068 Uiso 1 1 calc R U
C12 C 0.49474(7) -0.0493(4) 0.63369(14) 0.0535(5) Uani 1 1 d . .
H12 H 0.505008 -0.154030 0.671220 0.064 Uiso 1 1 calc R U
C13 C 0.35395(6) 0.5927(4) 0.30650(12) 0.0489(5) Uani 1 1 d . .
C14 C 0.32874(7) 0.5153(4) 0.23438(14) 0.0575(6) Uani 1 1 d . .
H14 H 0.334173 0.380033 0.218509 0.069 Uiso 1 1 calc R U
C15 C 0.29586(7) 0.6391(4) 0.18677(14) 0.0631(6) Uani 1 1 d . .
H15 H 0.278999 0.587783 0.138886 0.076 Uiso 1 1 calc R U
C16 C 0.28826(7) 0.8395(4) 0.21087(14) 0.0596(6) Uani 1 1 d . .
C17 C 0.31232(7) 0.9192(4) 0.28179(15) 0.0614(6) Uani 1 1 d . .
H17 H 0.306532 1.054146 0.297494 0.074 Uiso 1 1 calc R U
C18 C 0.34537(7) 0.7937(4) 0.32925(13) 0.0554(5) Uani 1 1 d . .
H18 H 0.362020 0.845820 0.377156 0.066 Uiso 1 1 calc R U
C19 C 0.38921(7) 0.4555(4) 0.35643(14) 0.0548(5) Uani 1 1 d . .

loop_
_atom_site_aniso_label
_atom_site_aniso_U_11
_atom_site_aniso_U_22
_atom_site_aniso_U_33
_atom_site_aniso_U_23
_atom_site_aniso_U_13
_atom_site_aniso_U_12
Cl1 0.0729(4) 0.1066(7) 0.0764(5) 0.0195(4) -0.0143(4) 0.0046(4)
Cl2 0.0721(4) 0.1068(6) 0.0730(5) 0.0083(4) -0.0020(3) 0.0261(4)
O1 0.0764(11) 0.0504(9) 0.0623(11) -0.0118(8) 0.0122(9) 0.0031(8)
O2 0.0648(10) 0.0590(10) 0.0499(10) -0.0012(8) -0.0009(8) 0.0016(8)
O3 0.1005(14) 0.0733(13) 0.0636(12) -0.0128(10) 0.0010(10) 0.0261(11)
N1 0.0470(9) 0.0471(10) 0.0418(9) -0.0035(8) 0.0081(8) -0.0017(8)
N2 0.0491(9) 0.0569(12) 0.0479(10) 0.0012(9) 0.0038(8) 0.0050(8)
C1 0.0462(10) 0.0496(12) 0.0433(11) -0.0035(9) 0.0113(9) -0.0056(9)
C2 0.0541(11) 0.0509(13) 0.0513(13) -0.0055(10) 0.0151(10) -0.0055(10)
C3 0.0708(15) 0.0698(16) 0.0538(14) -0.0219(12) 0.0150(12) -0.0143(13)
C4 0.0641(14) 0.090(2) 0.0478(13) -0.0106(14) 0.0036(11) -0.0169(14)
C5 0.0510(12) 0.0779(18) 0.0539(14) 0.0085(13) 0.0043(11) -0.0060(12)
C6 0.0498(11) 0.0592(14) 0.0521(13) -0.0004(11) 0.0089(10) -0.0010(10)
C7 0.0481(10) 0.0429(11) 0.0475(12) -0.0047(9) 0.0116(9) -0.0016(9)
C8 0.0419(9) 0.0453(11) 0.0446(11) -0.0049(9) 0.0117(9) 0.0012(8)
C9 0.0474(10) 0.0444(11) 0.0518(12) -0.0004(10) 0.0077(10) 0.0027(9)
C10 0.0483(11) 0.0622(15) 0.0513(13) -0.0093(11) 0.0032(10) 0.0000(11)
C11 0.0547(12) 0.0481(13) 0.0578(14) -0.0077(11) 0.0065(10) -0.0057(10)
C12 0.0546(11) 0.0469(12) 0.0525(13) 0.0006(10) 0.0091(10) -0.0001(10)
C13 0.0440(10) 0.0540(13) 0.0455(12) -0.0015(10) 0.0107(9) -0.0074(9)
C14 0.0589(13) 0.0599(14) 0.0507(13) -0.0086(11) 0.0141(11) -0.0020(11)
C15 0.0533(12) 0.0792(17) 0.0478(13) -0.0067(12) 0.0048(10) -0.0029(12)
C16 0.0465(11) 0.0712(16) 0.0555(14) 0.0073(12) 0.0097(10) 0.0024(11)
C17 0.0577(12) 0.0576(14) 0.0609(15) -0.0037(12) 0.0090(11) 0.0020(11)
C18 0.0521(11) 0.0545(13) 0.0502(13) -0.0077(10) 0.0045(10) -0.0059(10)
C19 0.0552(12) 0.0530(13) 0.0541(13) -0.0022(11) 0.0153(11) -0.0007(10)

loop_
_atom_type_symbol
_atom_type_description
_atom_type_scat_dispersion_real
_atom_type_scat_dispersion_imag
_atom_type_scat_source
C C 0.0033 0.0016 'International Tables Vol C Tables 4.2.6.8 and 6.1.1.4'
H H 0.0000 0.0000 'International Tables Vol C Tables 4.2.6.8 and 6.1.1.4'
N N 0.0061 0.0033 'International Tables Vol C Tables 4.2.6.8 and 6.1.1.4'
O O 0.0106 0.0060 'International Tables Vol C Tables 4.2.6.8 and 6.1.1.4'
Cl Cl 0.1484 0.1585 'International Tables Vol C Tables 4.2.6.8 and 6.1.1.4'

loop_
_geom_angle_atom_site_label_1
_geom_angle_atom_site_label_2
_geom_angle_atom_site_label_3
_geom_angle
C2 O1 H1A 109.5
C19 O2 H2A 109.5
C7 N1 C8 120.58(18)
C9 N2 C10 117.8(2)
C6 C1 C2 119.2(2)
C6 C1 C7 119.4(2)
C2 C1 C7 121.4(2)
O1 C2 C3 118.4(2)
O1 C2 C1 122.1(2)
C3 C2 C1 119.4(2)
C4 C3 C2 120.6(2)
C4 C3 H3 119.7
C2 C3 H3 119.7
C3 C4 C5 120.3(2)
C3 C4 H4 119.9
C5 C4 H4 119.9
C6 C5 C4 120.2(2)
C6 C5 Cl1 120.1(2)
C4 C5 Cl1 119.7(2)
C5 C6 C1 120.3(2)
C5 C6 H6 119.8
C1 C6 H6 119.8
N1 C7 C1 121.22(19)
N1 C7 H7 119.4
C1 C7 H7 119.4
C9 C8 C12 117.8(2)
C9 C8 N1 117.53(19)
C12 C8 N1 124.5(2)
N2 C9 C8 123.6(2)
N2 C9 H9 118.2
C8 C9 H9 118.2
N2 C10 C11 122.4(2)
N2 C10 H10 118.8
C11 C10 H10 118.8
C10 C11 C12 119.4(2)
C10 C11 H11 120.3
C12 C11 H11 120.3
C11 C12 C8 118.9(2)
C11 C12 H12 120.5
C8 C12 H12 120.5
C18 C13 C14 119.2(2)
C18 C13 C19 122.0(2)
C14 C13 C19 118.9(2)
C15 C14 C13 120.2(2)
C15 C14 H14 119.9
C13 C14 H14 119.9
C16 C15 C14 119.3(2)
C16 C15 H15 120.3
C14 C15 H15 120.3
C15 C16 C17 121.8(2)
C15 C16 Cl2 119.83(19)
C17 C16 Cl2 118.4(2)
C16 C17 C18 118.5(2)
C16 C17 H17 120.8
C18 C17 H17 120.8
C13 C18 C17 121.1(2)
C13 C18 H18 119.5
C17 C18 H18 119.5
O3 C19 O2 122.4(2)
O3 C19 C13 123.6(2)
O2 C19 C13 114.0(2)

loop_
_geom_bond_atom_site_label_1
_geom_bond_atom_site_label_2
_geom_bond_distance
Cl1 C5 1.749(3)
Cl2 C16 1.742(2)
O1 C2 1.354(3)
O1 H1A 0.8200
O2 C19 1.318(3)
O2 H2A 0.8200
O3 C19 1.210(3)
N1 C7 1.284(3)
N1 C8 1.416(3)
N2 C9 1.334(3)
N2 C10 1.343(3)
C1 C6 1.396(3)
C1 C2 1.407(3)
C1 C7 1.454(3)
C2 C3 1.392(3)
C3 C4 1.366(4)
C3 H3 0.9300
C4 C5 1.391(4)
C4 H4 0.9300
C5 C6 1.374(3)
C6 H6 0.9300
C7 H7 0.9300
C8 C9 1.387(3)
C8 C12 1.389(3)
C9 H9 0.9300
C10 C11 1.378(3)
C10 H10 0.9300
C11 C12 1.381(3)
C11 H11 0.9300
C12 H12 0.9300
C13 C18 1.381(3)
C13 C14 1.399(3)
C13 C19 1.487(3)
C14 C15 1.379(3)
C14 H14 0.9300
C15 C16 1.377(4)
C15 H15 0.9300
C16 C17 1.378(3)
C17 C18 1.387(3)
C17 H17 0.9300
C18 H18 0.9300

loop_
_geom_hbond_atom_site_label_D
_geom_hbond_atom_site_label_H
_geom_hbond_atom_site_label_A
_geom_hbond_distance_DH
_geom_hbond_distance_HA
_geom_hbond_distance_DA
_geom_hbond_angle_DHA
_geom_hbond_site_symmetry_A
O1 H1A N1 0.82 1.88 2.605(2) 146.4 .
O2 H2A N2 0.82 1.88 2.691(2) 169.1 .
C4 H4 Cl2 0.93 2.92 3.829(3) 166.1 3_546
C7 H7 O3 0.93 2.49 3.320(3) 148.3 5_656

loop_
_geom_torsion_atom_site_label_1
_geom_torsion_atom_site_label_2
_geom_torsion_atom_site_label_3
_geom_torsion_atom_site_label_4
_geom_torsion
C6 C1 C2 O1 179.9(2)
C7 C1 C2 O1 -1.5(3)
C6 C1 C2 C3 -0.3(3)
C7 C1 C2 C3 178.3(2)
O1 C2 C3 C4 -179.9(2)
C1 C2 C3 C4 0.3(3)
C2 C3 C4 C5 -0.1(4)
C3 C4 C5 C6 0.0(4)
C3 C4 C5 Cl1 179.7(2)
C4 C5 C6 C1 -0.1(4)
Cl1 C5 C6 C1 -179.79(17)
C2 C1 C6 C5 0.2(3)
C7 C1 C6 C5 -178.4(2)
C8 N1 C7 C1 -175.37(17)
C6 C1 C7 N1 179.39(19)
C2 C1 C7 N1 0.8(3)
C7 N1 C8 C9 -152.18(19)
C7 N1 C8 C12 32.6(3)
C10 N2 C9 C8 0.0(3)
C12 C8 C9 N2 -1.5(3)
N1 C8 C9 N2 -177.07(18)
C9 N2 C10 C11 1.6(3)
N2 C10 C11 C12 -1.6(3)
C10 C11 C12 C8 0.0(3)
C9 C8 C12 C11 1.5(3)
N1 C8 C12 C11 176.68(19)
C18 C13 C14 C15 0.2(3)
C19 C13 C14 C15 -179.9(2)
C13 C14 C15 C16 0.2(4)
C14 C15 C16 C17 -0.8(4)
C14 C15 C16 Cl2 179.03(18)
C15 C16 C17 C18 0.9(4)
Cl2 C16 C17 C18 -178.94(18)
C14 C13 C18 C17 -0.1(3)
C19 C13 C18 C17 180.0(2)
C16 C17 C18 C13 -0.4(3)
C18 C13 C19 O3 -179.8(2)
C14 C13 C19 O3 0.2(3)
C18 C13 C19 O2 0.3(3)
C14 C13 C19 O2 -179.64(19)
